data_1511163
loop_
_publ_author_name
'Kluenter, W.'
'Jung, W.'

_publ_section_title
;
 Ga8 Ir4 B - ein Gallium-Iridiumborid mit isolierten, annaehernd
 quadratisch planaren (Ir4 B)-Gruppen in einer vom (Ca F2)-Typ
 abgeleiteten Struktur
;
_journal_name_full 'Zeitschrift fuer Anorganische und Allgemeine Chemie'
_journal_page_first 197
_journal_page_last 200
_journal_paper_doi 10.1002/zaac.19956210206
_journal_volume 621
_journal_year 1995
_chemical_formula_sum 'B Ga8 Ir4'
_chemical_name_systematic 'Ga8 Ir4 B'
_space_group_IT_number 142
_symmetry_space_group_name_Hall '-I 4bd 2c'
_symmetry_space_group_name_H-M 'I 41/a c d :2'
_cell_angle_alpha 90
_cell_angle_beta 90
_cell_angle_gamma 90
_cell_formula_units_Z 8
_cell_length_a 8.5369
_cell_length_b 8.5369
_cell_length_c 21.05688
_cell_volume 1534.597
_citation_journal_id_ASTM ZAACAB
_cod_data_source_file boron0-1_267.cif
_cod_data_source_block B1Ga8Ir4
_cod_original_formula_sum 'B1 Ga8 Ir4'
_cod_database_code 1511163

loop_
_symmetry_equiv_pos_as_xyz
x,y,z
-y+1/4,x+3/4,z+1/4
-x+1/2,-y,z+1/2
y+1/4,-x+1/4,z+3/4
x,-y,-z+1/2
y+1/4,x+3/4,-z+3/4
-x+1/2,y,-z
-y+1/4,-x+1/4,-z+1/4
-x,-y,-z
y-1/4,-x-3/4,-z-1/4
x-1/2,y,-z-1/2
-y-1/4,x-1/4,-z-3/4
-x,y,z-1/2
-y-1/4,-x-3/4,z-3/4
x-1/2,-y,z
y-1/4,x-1/4,z-1/4
x+1/2,y+1/2,z+1/2
-y+3/4,x+5/4,z+3/4
-x+1,-y+1/2,z+1
y+3/4,-x+3/4,z+5/4
x+1/2,-y+1/2,-z+1
y+3/4,x+5/4,-z+5/4
-x+1,y+1/2,-z+1/2
-y+3/4,-x+3/4,-z+3/4
-x+1/2,-y+1/2,-z+1/2
y+1/4,-x-1/4,-z+1/4
x,y+1/2,-z
-y+1/4,x+1/4,-z-1/4
-x+1/2,y+1/2,z
-y+1/4,-x-1/4,z-1/4
x,-y+1/2,z+1/2
y+1/4,x+1/4,z+1/4

loop_
_atom_site_label
_atom_site_type_symbol
_atom_site_fract_x
_atom_site_fract_y
_atom_site_fract_z
_atom_site_occupancy
_atom_site_U_iso_or_equiv
B1 B 0 0.25 0.125 1 0.0
Ir2 Ir 0 0.25 0.02298 1 0.0
Ga2 Ga 0.2143 0.3114 0.9381 1 0.0
Ir1 Ir 0.32371 0.57371 0.125 1 0.0
Ga1 Ga 0.4351 0.5338 0.9412 1 0.0
